data_7106118
loop_
_publ_author_name
'Gregory S. Day'
'Baofei Pan'
'Daniel L. Kellenberger'
'Bruce M. Foxman'
'Christine M. Thomas'

_publ_section_title
;
 Guilty as charged: non-innocent behavior by a pincer ligand featuring a
 central cationic phosphenium donor
;
_journal_name_full Chem.Commun.
_journal_page_first 3634
_journal_paper_doi 10.1039/c0cc05739h
_journal_volume 47
_journal_year 2011
_chemical_formula_moiety 'C38 H32 Cl2 N2 P3 Pt, F6 P'
_chemical_formula_sum 'C38 H32 Cl2 F6 N2 P4 Pt'
_chemical_formula_weight 1020.56
_space_group_IT_number 14
_symmetry_cell_setting monoclinic
_symmetry_space_group_name_Hall '-P 2yn'
_symmetry_space_group_name_H-M 'P 1 21/n 1'
_atom_sites_solution_hydrogens geom
_atom_sites_solution_primary direct
_audit_creation_date 10-09-22
_audit_creation_method CRYSTALS_ver_14.11
_cell_angle_alpha 90
_cell_angle_beta 96.303(2)
_cell_angle_gamma 90
_cell_formula_units_Z 4
_cell_length_a 12.5297(7)
_cell_length_b 13.4232(7)
_cell_length_c 22.7095(13)
_cell_measurement_reflns_used 7575
_cell_measurement_temperature 120
_cell_measurement_theta_max 30
_cell_measurement_theta_min 4
_cell_volume 3796.4(4)
_computing_cell_refinement 'Apex2 (Bruker AXS, 2006)'
_computing_data_collection 'Apex2 (Bruker AXS, 2006)'
_computing_data_reduction 'Apex2 (Bruker AXS, 2006)'
_computing_molecular_graphics 'CAMERON (Watkin et al., 1996)'
_computing_publication_material 'CRYSTALS (Betteridge et al., 2003)'
_computing_structure_refinement 'CRYSTALS (Betteridge et al., 2003)'
_computing_structure_solution 'Superflip (Palatinus & Chapuis, 2007)'
_diffrn_ambient_temperature 120
_diffrn_measured_fraction_theta_full 0.998
_diffrn_measured_fraction_theta_max 0.998
_diffrn_measurement_device Area
_diffrn_measurement_device_type 'Bruker Kappa Apex2'
_diffrn_measurement_method '\f & \w scans'
_diffrn_radiation_monochromator graphite
_diffrn_radiation_type 'Mo K\a'
_diffrn_radiation_wavelength 0.71073
_diffrn_reflns_av_R_equivalents 0.028
_diffrn_reflns_limit_h_max 17
_diffrn_reflns_limit_h_min -17
_diffrn_reflns_limit_k_max 18
_diffrn_reflns_limit_k_min -18
_diffrn_reflns_limit_l_max 31
_diffrn_reflns_limit_l_min -31
_diffrn_reflns_number 129888
_diffrn_reflns_theta_full 29.997
_diffrn_reflns_theta_max 29.997
_diffrn_reflns_theta_min 1.779
_diffrn_standards_number 0
_exptl_absorpt_coefficient_mu 4.067
_exptl_absorpt_correction_T_max 0.59
_exptl_absorpt_correction_T_min 0.18
_exptl_absorpt_correction_type numerical
_exptl_absorpt_process_details
;
Analytical Absorption (De Meulenaer & Tompa, 1965)
;
_exptl_crystal_colour colorless
_exptl_crystal_density_diffrn 1.785
_exptl_crystal_density_method 'not measured'
_exptl_crystal_description parallelepiped
_exptl_crystal_F_000 2000
_exptl_crystal_size_max 0.494
_exptl_crystal_size_mid 0.426
_exptl_crystal_size_min 0.128
_refine_diff_density_max 1.83
_refine_diff_density_min -0.74
_refine_ls_extinction_method None
_refine_ls_goodness_of_fit_ref 0.9891
_refine_ls_hydrogen_treatment none
_refine_ls_matrix_type full
_refine_ls_number_parameters 478
_refine_ls_number_reflns 11052
_refine_ls_number_restraints 0
_refine_ls_R_factor_all 0.0227
_refine_ls_R_factor_gt 0.0182
_refine_ls_shift/su_max 0.0035297
_refine_ls_shift/su_mean 0.0001573
_refine_ls_structure_factor_coef Fsqd
_refine_ls_weighting_details
;
Method= Modified Sheldrick
w=1/[\s^2^(F^2^) + ( 0.02P)^2^ + 4.96P]
,where P=(max(Fo^2^,0) + 2Fc^2^)/3
;
_refine_ls_weighting_scheme calc
_refine_ls_wR_factor_all 0.0455
_refine_ls_wR_factor_gt 0.0435
_refine_ls_wR_factor_ref 0.0455
_reflns_limit_h_max 17
_reflns_limit_h_min -17
_reflns_limit_k_max 18
_reflns_limit_k_min 0
_reflns_limit_l_max 31
_reflns_limit_l_min 0
_reflns_number_gt 9679
_reflns_number_total 11052
_reflns_threshold_expression I>2.0\s(I)
_oxford_diffrn_Wilson_B_factor 1.18
_oxford_diffrn_Wilson_scale 158.92
_oxford_refine_ls_r_factor_ref 0.0227
_oxford_refine_ls_scale 0.075671(5)
_oxford_reflns_number_all 11052
_oxford_reflns_threshold_expression_ref I>-10.0\s(I)
_oxford_structure_analysis_title 'gday3_0m in P2(1)/n'
_cod_data_source_file c0cc05739h.txt
_cod_data_source_block 6
_cod_depositor_comments
;
The following automatic conversions were performed:

'_symmetry_cell_setting' value 'Monoclinic' changed to 'monoclinic'
according to the built-in table from CIF Core dictionary named
'cif_core.dic' version 2.4.1 from 2010-06-29.

Automatic conversion script
Id: cif_fix_values 1646 2011-03-28 12:23:43Z adriana 
;
_cod_original_sg_symbol_H-M 'P 1 21/n 1 '
_cod_original_formula_sum 'C38 H32 Cl2 F6 N2 P4 Pt1'
_cod_database_code 7106118

loop_
_symmetry_equiv_pos_as_xyz
x,y,z
-x,-y,-z
-x+1/2,y+1/2,-z+1/2
x+1/2,-y+1/2,z+1/2

loop_
_atom_site_label
_atom_site_type_symbol
_atom_site_fract_x
_atom_site_fract_y
_atom_site_fract_z
_atom_site_U_iso_or_equiv
_atom_site_occupancy
_atom_site_adp_type
_atom_site_refinement_flags_posn
_atom_site_refinement_flags_adp
_atom_site_refinement_flags_occupancy
_atom_site_disorder_assembly
_atom_site_disorder_group
_atom_site_attached_hydrogens
Pt1 Pt 0.730834(5) 0.562733(5) 0.173237(3) 0.0140 1.0000 Uani . . . . . .
Cl1 Cl 0.79302(4) 0.42216(4) 0.22695(2) 0.0258 1.0000 Uani . . . . . .
Cl2 Cl 0.58688(4) 0.65136(4) 0.04555(2) 0.0229 1.0000 Uani . . . . . .
P1 P 0.86247(4) 0.55124(3) 0.11063(2) 0.0140 1.0000 Uani . . . . . .
P2 P 0.67228(4) 0.69292(3) 0.12436(2) 0.0148 1.0000 Uani . . . . . .
P3 P 0.58805(4) 0.56863(3) 0.22885(2) 0.0154 1.0000 Uani . . . . . .
P4 P 0.27238(5) 0.05954(4) 0.08814(3) 0.0338 1.0000 Uani . . . . . .
F1 F 0.26171(17) 0.16255(15) 0.11888(13) 0.0939 1.0000 Uani . . . . . .
F2 F 0.3201(2) 0.1087(3) 0.03475(13) 0.1086 1.0000 Uani . . . . . .
F3 F 0.38967(14) 0.04602(13) 0.12241(10) 0.0569 1.0000 Uani . . . . . .
F4 F 0.22348(19) 0.0055(2) 0.14161(10) 0.0795 1.0000 Uani . . . . . .
F5 F 0.15341(15) 0.07206(14) 0.05577(10) 0.0619 1.0000 Uani . . . . . .
F6 F 0.2805(2) -0.04801(15) 0.06029(11) 0.0813 1.0000 Uani . . . . . .
N1 N 0.75827(12) 0.77733(11) 0.10697(7) 0.0172 1.0000 Uani . . . . . .
N2 N 0.59223(12) 0.77131(11) 0.15484(7) 0.0167 1.0000 Uani . . . . . .
C1 C 0.79944(14) 0.49272(13) 0.04414(8) 0.0165 1.0000 Uani . . . . . .
C2 C 0.80029(15) 0.53610(15) -0.01150(8) 0.0202 1.0000 Uani . . . . . .
C3 C 0.74181(17) 0.49289(17) -0.06049(9) 0.0250 1.0000 Uani . . . . . .
C4 C 0.68296(17) 0.40729(17) -0.05396(9) 0.0258 1.0000 Uani . . . . . .
C5 C 0.68270(16) 0.36340(15) 0.00141(10) 0.0249 1.0000 Uani . . . . . .
C6 C 0.74057(16) 0.40583(15) 0.05062(9) 0.0206 1.0000 Uani . . . . . .
C7 C 0.97684(14) 0.47639(14) 0.13803(8) 0.0172 1.0000 Uani . . . . . .
C8 C 1.03516(16) 0.50282(15) 0.19154(9) 0.0226 1.0000 Uani . . . . . .
C9 C 1.12318(17) 0.44705(17) 0.21385(10) 0.0283 1.0000 Uani . . . . . .
C10 C 1.15245(17) 0.36341(18) 0.18317(11) 0.0299 1.0000 Uani . . . . . .
C11 C 1.09359(17) 0.33537(16) 0.13074(10) 0.0279 1.0000 Uani . . . . . .
C12 C 1.00552(16) 0.39177(14) 0.10764(9) 0.0212 1.0000 Uani . . . . . .
C13 C 0.91563(14) 0.66961(13) 0.08960(8) 0.0151 1.0000 Uani . . . . . .
C14 C 1.02007(15) 0.66706(14) 0.07279(8) 0.0197 1.0000 Uani . . . . . .
C15 C 1.07323(15) 0.75195(15) 0.05796(9) 0.0219 1.0000 Uani . . . . . .
C16 C 1.02141(16) 0.84298(15) 0.05896(8) 0.0204 1.0000 Uani . . . . . .
C17 C 0.91733(15) 0.84788(14) 0.07415(8) 0.0183 1.0000 Uani . . . . . .
C18 C 0.86260(14) 0.76293(13) 0.09028(8) 0.0156 1.0000 Uani . . . . . .
C19 C 0.71613(16) 0.88007(14) 0.11272(10) 0.0227 1.0000 Uani . . . . . .
C20 C 0.59999(16) 0.86951(14) 0.12580(9) 0.0220 1.0000 Uani . . . . . .
C21 C 0.49082(14) 0.74043(13) 0.17160(8) 0.0163 1.0000 Uani . . . . . .
C22 C 0.40133(15) 0.80119(14) 0.15686(9) 0.0198 1.0000 Uani . . . . . .
C23 C 0.30103(15) 0.77340(15) 0.17146(9) 0.0223 1.0000 Uani . . . . . .
C24 C 0.28738(16) 0.68444(16) 0.20050(9) 0.0239 1.0000 Uani . . . . . .
C25 C 0.37578(16) 0.62417(15) 0.21612(9) 0.0218 1.0000 Uani . . . . . .
C26 C 0.47852(14) 0.65115(14) 0.20264(8) 0.0172 1.0000 Uani . . . . . .
C27 C 0.62742(16) 0.60116(14) 0.30541(8) 0.0193 1.0000 Uani . . . . . .
C28 C 0.73518(18) 0.62254(16) 0.32326(9) 0.0253 1.0000 Uani . . . . . .
C29 C 0.7687(2) 0.64307(17) 0.38256(10) 0.0312 1.0000 Uani . . . . . .
C30 C 0.6951(2) 0.64194(16) 0.42371(10) 0.0318 1.0000 Uani . . . . . .
C31 C 0.5878(2) 0.62354(17) 0.40596(9) 0.0298 1.0000 Uani . . . . . .
C32 C 0.55310(18) 0.60375(16) 0.34682(9) 0.0248 1.0000 Uani . . . . . .
C33 C 0.52759(15) 0.44623(14) 0.22440(8) 0.0183 1.0000 Uani . . . . . .
C34 C 0.49670(18) 0.40861(16) 0.16759(9) 0.0246 1.0000 Uani . . . . . .
C35 C 0.45604(19) 0.31281(17) 0.16060(10) 0.0289 1.0000 Uani . . . . . .
C36 C 0.44649(18) 0.25400(16) 0.21004(11) 0.0289 1.0000 Uani . . . . . .
C37 C 0.47626(19) 0.29089(16) 0.26611(10) 0.0288 1.0000 Uani . . . . . .
C38 C 0.51678(17) 0.38747(15) 0.27350(9) 0.0229 1.0000 Uani . . . . . .
H21 H 0.8390 0.5923 -0.0159 0.0236 1.0000 Uiso . . . . . .
H31 H 0.7422 0.5217 -0.0973 0.0304 1.0000 Uiso . . . . . .
H41 H 0.6433 0.3794 -0.0863 0.0309 1.0000 Uiso . . . . . .
H51 H 0.6433 0.3064 0.0059 0.0298 1.0000 Uiso . . . . . .
H61 H 0.7412 0.3778 0.0882 0.0254 1.0000 Uiso . . . . . .
H81 H 1.0144 0.5570 0.2129 0.0266 1.0000 Uiso . . . . . .
H91 H 1.1609 0.4650 0.2495 0.0344 1.0000 Uiso . . . . . .
H101 H 1.2116 0.3266 0.1984 0.0360 1.0000 Uiso . . . . . .
H111 H 1.1142 0.2798 0.1108 0.0331 1.0000 Uiso . . . . . .
H121 H 0.9669 0.3741 0.0720 0.0252 1.0000 Uiso . . . . . .
H141 H 1.0553 0.6048 0.0726 0.0235 1.0000 Uiso . . . . . .
H151 H 1.1416 0.7485 0.0471 0.0267 1.0000 Uiso . . . . . .
H161 H 1.0559 0.9009 0.0501 0.0248 1.0000 Uiso . . . . . .
H171 H 0.8829 0.9070 0.0737 0.0214 1.0000 Uiso . . . . . .
H191 H 0.7193 0.9162 0.0760 0.0267 1.0000 Uiso . . . . . .
H192 H 0.7578 0.9138 0.1452 0.0265 1.0000 Uiso . . . . . .
H201 H 0.5528 0.8706 0.0902 0.0259 1.0000 Uiso . . . . . .
H202 H 0.5801 0.9214 0.1516 0.0258 1.0000 Uiso . . . . . .
H221 H 0.4092 0.8603 0.1375 0.0234 1.0000 Uiso . . . . . .
H231 H 0.2423 0.8144 0.1615 0.0270 1.0000 Uiso . . . . . .
H241 H 0.2203 0.6646 0.2097 0.0286 1.0000 Uiso . . . . . .
H251 H 0.3661 0.5648 0.2361 0.0262 1.0000 Uiso . . . . . .
H281 H 0.7846 0.6229 0.2956 0.0296 1.0000 Uiso . . . . . .
H291 H 0.8418 0.6569 0.3936 0.0378 1.0000 Uiso . . . . . .
H301 H 0.7184 0.6539 0.4630 0.0380 1.0000 Uiso . . . . . .
H311 H 0.5387 0.6242 0.4321 0.0354 1.0000 Uiso . . . . . .
H321 H 0.4806 0.5928 0.3351 0.0294 1.0000 Uiso . . . . . .
H341 H 0.5038 0.4478 0.1346 0.0307 1.0000 Uiso . . . . . .
H351 H 0.4351 0.2897 0.1220 0.0355 1.0000 Uiso . . . . . .
H361 H 0.4193 0.1889 0.2045 0.0347 1.0000 Uiso . . . . . .
H371 H 0.4683 0.2499 0.2987 0.0353 1.0000 Uiso . . . . . .
H381 H 0.5376 0.4122 0.3111 0.0267 1.0000 Uiso . . . . . .

loop_
_atom_site_aniso_label
_atom_site_aniso_U_11
_atom_site_aniso_U_22
_atom_site_aniso_U_33
_atom_site_aniso_U_23
_atom_site_aniso_U_13
_atom_site_aniso_U_12
Pt1 0.01436(3) 0.01361(3) 0.01431(3) 0.00106(2) 0.00323(2) 0.00140(2)
Cl1 0.0259(2) 0.0234(2) 0.0294(2) 0.01176(18) 0.00866(18) 0.00801(18)
Cl2 0.0205(2) 0.0272(2) 0.0200(2) -0.00372(17) -0.00189(16) 0.00255(17)
P1 0.01358(19) 0.01390(19) 0.01481(19) -0.00032(15) 0.00241(15) 0.00062(15)
P2 0.01417(19) 0.01409(19) 0.0163(2) 0.00010(16) 0.00239(15) 0.00052(16)
P3 0.0159(2) 0.0168(2) 0.01408(19) 0.00072(16) 0.00336(15) 0.00119(16)
P4 0.0340(3) 0.0249(3) 0.0391(3) 0.0001(2) -0.0109(3) 0.0019(2)
F1 0.0622(13) 0.0433(11) 0.163(2) -0.0489(13) -0.0484(14) 0.0278(9)
F2 0.0780(17) 0.145(3) 0.106(2) 0.076(2) 0.0232(15) 0.0061(17)
F3 0.0371(9) 0.0413(9) 0.0855(14) -0.0153(9) -0.0239(9) 0.0140(7)
F4 0.0715(14) 0.0999(18) 0.0656(14) 0.0376(13) 0.0006(11) 0.0092(13)
F5 0.0470(10) 0.0513(10) 0.0781(13) 0.0214(9) -0.0348(9) -0.0076(8)
F6 0.1071(19) 0.0517(12) 0.0743(15) -0.0308(10) -0.0377(13) 0.0192(11)
N1 0.0166(7) 0.0127(6) 0.0230(8) 0.0015(6) 0.0047(6) 0.0001(5)
N2 0.0157(7) 0.0138(7) 0.0210(7) -0.0003(6) 0.0036(6) 0.0022(5)
C1 0.0151(8) 0.0168(8) 0.0175(8) -0.0028(6) 0.0013(6) 0.0017(6)
C2 0.0190(8) 0.0234(9) 0.0187(8) -0.0015(7) 0.0041(7) -0.0020(7)
C3 0.0228(9) 0.0346(11) 0.0176(9) -0.0019(8) 0.0022(7) -0.0012(8)
C4 0.0213(9) 0.0304(10) 0.0247(10) -0.0103(8) -0.0015(7) -0.0007(8)
C5 0.0216(9) 0.0215(9) 0.0309(10) -0.0042(8) -0.0006(8) -0.0027(7)
C6 0.0205(9) 0.0182(8) 0.0228(9) 0.0005(7) 0.0004(7) 0.0000(7)
C7 0.0145(8) 0.0167(8) 0.0207(8) 0.0036(7) 0.0034(6) 0.0012(6)
C8 0.0211(9) 0.0234(9) 0.0229(9) 0.0024(7) 0.0004(7) -0.0006(7)
C9 0.0222(9) 0.0331(11) 0.0283(10) 0.0111(9) -0.0030(8) -0.0014(8)
C10 0.0197(9) 0.0330(11) 0.0375(12) 0.0173(9) 0.0051(8) 0.0076(8)
C11 0.0254(10) 0.0228(9) 0.0371(12) 0.0078(8) 0.0111(9) 0.0086(8)
C12 0.0210(9) 0.0187(9) 0.0249(9) 0.0020(7) 0.0065(7) 0.0028(7)
C13 0.0155(8) 0.0163(8) 0.0135(7) -0.0007(6) 0.0018(6) -0.0016(6)
C14 0.0187(8) 0.0210(9) 0.0201(8) 0.0004(7) 0.0058(7) 0.0009(7)
C15 0.0177(8) 0.0266(9) 0.0222(9) 0.0018(7) 0.0063(7) -0.0027(7)
C16 0.0214(9) 0.0214(9) 0.0190(8) 0.0016(7) 0.0042(7) -0.0063(7)
C17 0.0215(9) 0.0161(8) 0.0176(8) 0.0002(6) 0.0029(7) -0.0011(7)
C18 0.0156(8) 0.0178(8) 0.0134(7) 0.0002(6) 0.0016(6) -0.0007(6)
C19 0.0221(9) 0.0130(8) 0.0340(11) 0.0022(7) 0.0071(8) 0.0027(7)
C20 0.0217(9) 0.0151(8) 0.0297(10) 0.0039(7) 0.0050(7) 0.0034(7)
C21 0.0159(8) 0.0171(8) 0.0158(8) -0.0030(6) 0.0018(6) 0.0008(6)
C22 0.0192(8) 0.0177(8) 0.0225(9) -0.0020(7) 0.0017(7) 0.0037(7)
C23 0.0168(8) 0.0235(9) 0.0263(9) -0.0035(7) 0.0010(7) 0.0050(7)
C24 0.0171(8) 0.0280(10) 0.0273(10) -0.0034(8) 0.0055(7) 0.0012(7)
C25 0.0201(9) 0.0233(9) 0.0228(9) -0.0001(7) 0.0060(7) 0.0006(7)
C26 0.0157(8) 0.0203(8) 0.0156(8) -0.0013(6) 0.0023(6) 0.0017(6)
C27 0.0259(9) 0.0159(8) 0.0161(8) 0.0000(6) 0.0020(7) 0.0015(7)
C28 0.0264(10) 0.0251(10) 0.0238(10) -0.0021(8) 0.0007(8) -0.0028(8)
C29 0.0373(12) 0.0277(11) 0.0263(11) -0.0067(8) -0.0074(9) -0.0021(9)
C30 0.0523(14) 0.0233(10) 0.0184(9) -0.0040(8) -0.0024(9) 0.0020(9)
C31 0.0456(13) 0.0256(10) 0.0191(9) -0.0032(8) 0.0081(9) 0.0039(9)
C32 0.0306(10) 0.0257(10) 0.0187(9) -0.0013(7) 0.0055(8) 0.0029(8)
C33 0.0164(8) 0.0193(8) 0.0196(8) 0.0005(7) 0.0040(6) -0.0009(6)
C34 0.0310(10) 0.0252(9) 0.0179(9) 0.0001(7) 0.0044(8) -0.0043(8)
C35 0.0330(11) 0.0297(10) 0.0236(10) -0.0056(8) 0.0016(8) -0.0064(9)
C36 0.0292(11) 0.0219(9) 0.0346(11) -0.0003(8) -0.0011(9) -0.0069(8)
C37 0.0329(11) 0.0254(10) 0.0269(10) 0.0076(8) -0.0023(8) -0.0091(8)
C38 0.0258(10) 0.0236(9) 0.0187(9) 0.0022(7) -0.0002(7) -0.0046(7)

loop_
_atom_type_symbol
_atom_type_scat_dispersion_real
_atom_type_scat_dispersion_imag
_atom_type_scat_Cromer_Mann_a1
_atom_type_scat_Cromer_Mann_b1
_atom_type_scat_Cromer_Mann_a2
_atom_type_scat_Cromer_Mann_b2
_atom_type_scat_Cromer_Mann_a3
_atom_type_scat_Cromer_Mann_b3
_atom_type_scat_Cromer_Mann_a4
_atom_type_scat_Cromer_Mann_b4
_atom_type_scat_Cromer_Mann_c
_atom_type_scat_source
C 0.0033 0.0016 2.3100 20.8439 1.0200 10.2075 1.5886 0.5687 0.8650 51.6512 0.2156 'International Tables Vol C 4.2.6.8 and 6.1.1.4'
H 0.0000 0.0000 0.4930 10.5109 0.3229 26.1257 0.1402 3.1424 0.0408 57.7998 0.0030 'International Tables Vol C 4.2.6.8 and 6.1.1.4'
N 0.0061 0.0033 12.2126 0.0057 3.1322 9.8933 2.0125 28.9975 1.1663 0.5826 -11.5290 'International Tables Vol C 4.2.6.8 and 6.1.1.4'
F 0.0171 0.0103 3.5392 10.2825 2.6412 4.2944 1.5170 0.2615 1.0243 26.1476 0.2776 'International Tables Vol C 4.2.6.8 and 6.1.1.4'
P 0.1023 0.0942 6.4345 1.9067 4.1791 27.1570 1.7800 0.5260 1.4908 68.1645 1.1149 'International Tables Vol C 4.2.6.8 and 6.1.1.4'
Cl 0.1484 0.1585 11.4604 0.0104 7.1964 1.1662 6.2556 18.5194 1.6455 47.7784 -9.5574 'International Tables Vol C 4.2.6.8 and 6.1.1.4'
Pt -1.7033 8.3905 27.0059 1.5129 17.7639 8.8117 15.7131 0.4246 5.7837 38.6103 11.6883 'International Tables Vol C 4.2.6.8 and 6.1.1.4'

loop_
_geom_angle_atom_site_label_1
_geom_angle_site_symmetry_1
_geom_angle_atom_site_label_2
_geom_angle_site_symmetry_2
_geom_angle_atom_site_label_3
_geom_angle_site_symmetry_3
_geom_angle
_geom_angle_publ_flag
Cl1 . Pt1 . P1 . 92.752(17) yes
Cl1 . Pt1 . P2 . 179.380(17) yes
P1 . Pt1 . P2 . 87.857(17) yes
Cl1 . Pt1 . P3 . 88.624(17) yes
P1 . Pt1 . P3 . 174.684(16) yes
P2 . Pt1 . P3 . 90.780(17) yes
Pt1 . P1 . C1 . 105.60(6) yes
Pt1 . P1 . C7 . 114.89(6) yes
C1 . P1 . C7 . 107.71(9) yes
Pt1 . P1 . C13 . 114.51(6) yes
C1 . P1 . C13 . 107.56(8) yes
C7 . P1 . C13 . 106.20(8) yes
Cl2 . P2 . Pt1 . 110.06(2) yes
Cl2 . P2 . N1 . 105.68(6) yes
Pt1 . P2 . N1 . 119.23(6) yes
Cl2 . P2 . N2 . 104.75(6) yes
Pt1 . P2 . N2 . 119.15(6) yes
N1 . P2 . N2 . 96.06(8) yes
Pt1 . P3 . C26 . 116.54(6) yes
Pt1 . P3 . C27 . 112.92(7) yes
C26 . P3 . C27 . 106.56(9) yes
Pt1 . P3 . C33 . 106.52(6) yes
C26 . P3 . C33 . 103.87(9) yes
C27 . P3 . C33 . 109.99(9) yes
F1 . P4 . F2 . 91.85(19) yes
F1 . P4 . F3 . 90.12(10) yes
F2 . P4 . F3 . 90.93(14) yes
F1 . P4 . F4 . 90.19(16) yes
F2 . P4 . F4 . 177.95(18) yes
F3 . P4 . F4 . 89.26(12) yes
F1 . P4 . F5 . 89.50(11) yes
F2 . P4 . F5 . 90.90(13) yes
F3 . P4 . F5 . 178.14(13) yes
F4 . P4 . F5 . 88.92(12) yes
F1 . P4 . F6 . 176.54(17) yes
F2 . P4 . F6 . 91.61(18) yes
F3 . P4 . F6 . 89.72(11) yes
F4 . P4 . F6 . 86.35(15) yes
F5 . P4 . F6 . 90.55(12) yes
P2 . N1 . C18 . 128.38(13) yes
P2 . N1 . C19 . 111.73(12) yes
C18 . N1 . C19 . 119.85(15) yes
P2 . N2 . C20 . 107.86(12) yes
P2 . N2 . C21 . 121.63(12) yes
C20 . N2 . C21 . 118.74(15) yes
P1 . C1 . C2 . 122.06(14) yes
P1 . C1 . C6 . 117.58(14) yes
C2 . C1 . C6 . 120.11(17) yes
C1 . C2 . C3 . 119.73(18) yes
C1 . C2 . H21 . 120.3 no
C3 . C2 . H21 . 120.0 no
C2 . C3 . C4 . 120.11(19) yes
C2 . C3 . H31 . 119.7 no
C4 . C3 . H31 . 120.1 no
C3 . C4 . C5 . 120.27(18) yes
C3 . C4 . H41 . 120.0 no
C5 . C4 . H41 . 119.7 no
C4 . C5 . C6 . 120.17(19) yes
C4 . C5 . H51 . 120.4 no
C6 . C5 . H51 . 119.4 no
C1 . C6 . C5 . 119.60(18) yes
C1 . C6 . H61 . 118.8 no
C5 . C6 . H61 . 121.6 no
P1 . C7 . C8 . 118.66(14) yes
P1 . C7 . C12 . 121.36(15) yes
C8 . C7 . C12 . 119.95(17) yes
C7 . C8 . C9 . 120.2(2) yes
C7 . C8 . H81 . 120.4 no
C9 . C8 . H81 . 119.4 no
C8 . C9 . C10 . 119.8(2) yes
C8 . C9 . H91 . 119.4 no
C10 . C9 . H91 . 120.8 no
C9 . C10 . C11 . 120.39(19) yes
C9 . C10 . H101 . 119.2 no
C11 . C10 . H101 . 120.4 no
C10 . C11 . C12 . 120.2(2) yes
C10 . C11 . H111 . 119.4 no
C12 . C11 . H111 . 120.5 no
C7 . C12 . C11 . 119.49(19) yes
C7 . C12 . H121 . 120.1 no
C11 . C12 . H121 . 120.4 no
P1 . C13 . C14 . 115.61(14) yes
P1 . C13 . C18 . 125.93(13) yes
C14 . C13 . C18 . 118.44(16) yes
C13 . C14 . C15 . 122.40(18) yes
C13 . C14 . H141 . 118.2 no
C15 . C14 . H141 . 119.4 no
C14 . C15 . C16 . 119.00(17) yes
C14 . C15 . H151 . 120.9 no
C16 . C15 . H151 . 120.1 no
C15 . C16 . C17 . 120.08(17) yes
C15 . C16 . H161 . 120.6 no
C17 . C16 . H161 . 119.3 no
C16 . C17 . C18 . 121.85(17) yes
C16 . C17 . H171 . 120.1 no
C18 . C17 . H171 . 118.1 no
C13 . C18 . N1 . 124.85(16) yes
C13 . C18 . C17 . 118.22(16) yes
N1 . C18 . C17 . 116.92(16) yes
N1 . C19 . C20 . 106.66(15) yes
N1 . C19 . H191 . 109.8 no
C20 . C19 . H191 . 110.1 no
N1 . C19 . H192 . 109.5 no
C20 . C19 . H192 . 110.0 no
H191 . C19 . H192 . 110.7 no
C19 . C20 . N2 . 106.28(15) yes
C19 . C20 . H201 . 110.6 no
N2 . C20 . H201 . 109.2 no
C19 . C20 . H202 . 111.6 no
N2 . C20 . H202 . 109.9 no
H201 . C20 . H202 . 109.3 no
N2 . C21 . C22 . 118.75(16) yes
N2 . C21 . C26 . 122.03(16) yes
C22 . C21 . C26 . 119.21(17) yes
C21 . C22 . C23 . 120.70(18) yes
C21 . C22 . H221 . 119.6 no
C23 . C22 . H221 . 119.7 no
C22 . C23 . C24 . 120.61(18) yes
C22 . C23 . H231 . 119.9 no
C24 . C23 . H231 . 119.5 no
C23 . C24 . C25 . 119.24(18) yes
C23 . C24 . H241 . 121.2 no
C25 . C24 . H241 . 119.6 no
C24 . C25 . C26 . 121.34(19) yes
C24 . C25 . H251 . 118.8 no
C26 . C25 . H251 . 119.9 no
P3 . C26 . C21 . 124.36(14) yes
P3 . C26 . C25 . 116.76(14) yes
C21 . C26 . C25 . 118.85(17) yes
P3 . C27 . C28 . 118.81(15) yes
P3 . C27 . C32 . 121.50(16) yes
C28 . C27 . C32 . 119.68(18) yes
C27 . C28 . C29 . 120.0(2) yes
C27 . C28 . H281 . 120.0 no
C29 . C28 . H281 . 120.0 no
C28 . C29 . C30 . 119.9(2) yes
C28 . C29 . H291 . 118.6 no
C30 . C29 . H291 . 121.6 no
C29 . C30 . C31 . 120.3(2) yes
C29 . C30 . H301 . 119.2 no
C31 . C30 . H301 . 120.5 no
C30 . C31 . C32 . 120.4(2) yes
C30 . C31 . H311 . 121.2 no
C32 . C31 . H311 . 118.3 no
C27 . C32 . C31 . 119.6(2) yes
C27 . C32 . H321 . 120.5 no
C31 . C32 . H321 . 119.9 no
P3 . C33 . C34 . 116.82(14) yes
P3 . C33 . C38 . 123.39(15) yes
C34 . C33 . C38 . 119.68(18) yes
C33 . C34 . C35 . 120.07(19) yes
C33 . C34 . H341 . 119.8 no
C35 . C34 . H341 . 120.1 no
C34 . C35 . C36 . 119.9(2) yes
C34 . C35 . H351 . 118.4 no
C36 . C35 . H351 . 121.7 no
C35 . C36 . C37 . 120.26(19) yes
C35 . C36 . H361 . 118.7 no
C37 . C36 . H361 . 121.0 no
C36 . C37 . C38 . 120.17(19) yes
C36 . C37 . H371 . 118.5 no
C38 . C37 . H371 . 121.4 no
C37 . C38 . C33 . 119.92(19) yes
C37 . C38 . H381 . 120.4 no
C33 . C38 . H381 . 119.7 no

loop_
_geom_bond_atom_site_label_1
_geom_bond_site_symmetry_1
_geom_bond_atom_site_label_2
_geom_bond_site_symmetry_2
_geom_bond_distance
_geom_bond_publ_flag
Pt1 . Cl1 . 2.3339(5) yes
Pt1 . P1 . 2.2980(5) yes
Pt1 . P2 . 2.1553(5) yes
Pt1 . P3 . 2.3018(5) yes
Cl2 . P2 . 2.0588(6) yes
P1 . C1 . 1.8052(19) yes
P1 . C7 . 1.8040(18) yes
P1 . C13 . 1.8071(18) yes
P2 . N1 . 1.6413(16) yes
P2 . N2 . 1.6568(16) yes
P3 . C26 . 1.8126(19) yes
P3 . C27 . 1.8080(19) yes
P3 . C33 . 1.8074(19) yes
P4 . F1 . 1.5612(19) yes
P4 . F2 . 1.556(2) yes
P4 . F3 . 1.5960(17) yes
P4 . F4 . 1.593(2) yes
P4 . F5 . 1.5968(17) yes
P4 . F6 . 1.584(2) yes
N1 . C18 . 1.414(2) yes
N1 . C19 . 1.488(2) yes
N2 . C20 . 1.482(2) yes
N2 . C21 . 1.427(2) yes
C1 . C2 . 1.392(3) yes
C1 . C6 . 1.396(3) yes
C2 . C3 . 1.390(3) yes
C2 . H21 . 0.908 no
C3 . C4 . 1.382(3) yes
C3 . H31 . 0.923 no
C4 . C5 . 1.389(3) yes
C4 . H41 . 0.920 no
C5 . C6 . 1.386(3) yes
C5 . H51 . 0.923 no
C6 . H61 . 0.931 no
C7 . C8 . 1.393(3) yes
C7 . C12 . 1.396(3) yes
C8 . C9 . 1.382(3) yes
C8 . H81 . 0.927 no
C9 . C10 . 1.392(3) yes
C9 . H91 . 0.924 no
C10 . C11 . 1.382(3) yes
C10 . H101 . 0.925 no
C11 . C12 . 1.392(3) yes
C11 . H111 . 0.923 no
C12 . H121 . 0.928 no
C13 . C14 . 1.403(2) yes
C13 . C18 . 1.419(2) yes
C14 . C15 . 1.380(3) yes
C14 . H141 . 0.945 no
C15 . C16 . 1.385(3) yes
C15 . H151 . 0.918 no
C16 . C17 . 1.387(3) yes
C16 . H161 . 0.922 no
C17 . C18 . 1.400(2) yes
C17 . H171 . 0.903 no
C19 . C20 . 1.523(3) yes
C19 . H191 . 0.970 no
C19 . H192 . 0.969 no
C20 . H201 . 0.947 no
C20 . H202 . 0.961 no
C21 . C22 . 1.397(2) yes
C21 . C26 . 1.407(3) yes
C22 . C23 . 1.386(3) yes
C22 . H221 . 0.918 no
C23 . C24 . 1.384(3) yes
C23 . H231 . 0.926 no
C24 . C25 . 1.386(3) yes
C24 . H241 . 0.928 no
C25 . C26 . 1.403(3) yes
C25 . H251 . 0.931 no
C27 . C28 . 1.396(3) yes
C27 . C32 . 1.395(3) yes
C28 . C29 . 1.393(3) yes
C28 . H281 . 0.930 no
C29 . C30 . 1.383(4) yes
C29 . H291 . 0.941 no
C30 . C31 . 1.382(4) yes
C30 . H301 . 0.923 no
C31 . C32 . 1.391(3) yes
C31 . H311 . 0.902 no
C32 . H321 . 0.929 no
C33 . C34 . 1.400(3) yes
C33 . C38 . 1.385(3) yes
C34 . C35 . 1.386(3) yes
C34 . H341 . 0.927 no
C35 . C36 . 1.388(3) yes
C35 . H351 . 0.940 no
C36 . C37 . 1.379(3) yes
C36 . H361 . 0.942 no
C37 . C38 . 1.396(3) yes
C37 . H371 . 0.936 no
C38 . H381 . 0.927 no
